data_1551594
loop_
_publ_author_name
'GUILLON, Jean'
'MONTOIR, David'
'MARCHIVIE, Mathieu'
'DUFLOS, Muriel'
'BAZIN, Marc-Antoine'

_publ_section_title
;
 Crystal Structure of
 &lt;i&gt;N&lt;/i&gt;-(7-{[2-(Dimethylamino)ethyl]amino}-1-methyl-2-oxo-1,2-dihydro-1,6-naphthyridin-3-yl)-3,4,5-trimethoxybenzamide
;
_journal_issue 0
_journal_name_full 'X-ray Structure Analysis Online'
_journal_page_first 41
_journal_paper_doi 10.2116/xraystruct.33.41
_journal_volume 33
_journal_year 2017
_chemical_formula_moiety 'C23 H29 N5 O5'
_chemical_formula_sum 'C23 H29 N5 O5'
_chemical_formula_weight 455.51
_space_group_crystal_system triclinic
_space_group_IT_number 2
_space_group_name_Hall '-P 1'
_space_group_name_H-M_alt 'P -1'
_symmetry_space_group_name_Hall '-P 1'
_symmetry_space_group_name_H-M 'P -1'
_atom_sites_solution_hydrogens geom
_atom_sites_solution_primary direct
_audit_creation_date 2016-10-24
_audit_creation_method
;
Olex2 1.2
(compiled Sep  9 2016 15:39:09 for OlexSys, GUI svn.r5227)
;
_cell_angle_alpha 87.140(2)
_cell_angle_beta 78.8070(19)
_cell_angle_gamma 69.2119(19)
_cell_formula_units_Z 2
_cell_length_a 9.3554(4)
_cell_length_b 11.4450(5)
_cell_length_c 11.5629(4)
_cell_measurement_reflns_used 6386
_cell_measurement_temperature 200
_cell_measurement_theta_max 26.087
_cell_measurement_theta_min 2.463
_cell_volume 1135.21(8)
_computing_cell_refinement 'SAINT v8.34A (Bruker, 2013)'
_computing_data_reduction 'SAINT v8.34A (Bruker, 2013)'
_computing_molecular_graphics 'Olex2 (Dolomanov et al., 2009)'
_computing_publication_material 'Olex2 (Dolomanov et al., 2009)'
_computing_structure_refinement 'ShelXL (Sheldrick, 2015)'
_computing_structure_solution 'ShelXS (Sheldrick, 2008)'
_diffrn_ambient_temperature 200
_diffrn_detector_area_resol_mean 8
_diffrn_measured_fraction_theta_full 0.998
_diffrn_measured_fraction_theta_max 0.998
_diffrn_measurement_device_type 'Bruker SMART APEX CCD area detector'
_diffrn_measurement_method '\w and \f scans'
_diffrn_radiation_monochromator graphite
_diffrn_radiation_type MoK\a
_diffrn_radiation_wavelength 0.71073
_diffrn_reflns_av_R_equivalents 0.0399
_diffrn_reflns_av_unetI/netI 0.0341
_diffrn_reflns_Laue_measured_fraction_full 0.998
_diffrn_reflns_Laue_measured_fraction_max 0.998
_diffrn_reflns_limit_h_max 11
_diffrn_reflns_limit_h_min -11
_diffrn_reflns_limit_k_max 14
_diffrn_reflns_limit_k_min -14
_diffrn_reflns_limit_l_max 14
_diffrn_reflns_limit_l_min -14
_diffrn_reflns_number 27362
_diffrn_reflns_point_group_measured_fraction_full 0.998
_diffrn_reflns_point_group_measured_fraction_max 0.998
_diffrn_reflns_theta_full 25.242
_diffrn_reflns_theta_max 26.371
_diffrn_reflns_theta_min 2.797
_diffrn_source 'sealed tube'
_exptl_absorpt_coefficient_mu 0.096
_exptl_absorpt_correction_T_max 0.7455
_exptl_absorpt_correction_T_min 0.7130
_exptl_absorpt_correction_type multi-scan
_exptl_absorpt_process_details
;
SADABS-2012/1 (Bruker,2012) was used for absorption correction.
wR2(int) was 0.0484 before and 0.0440 after correction.
The Ratio of minimum to maximum transmission is 0.9564.
The \l/2 correction factor is 0.0015.
;
_exptl_crystal_colour 'light yellow'
_exptl_crystal_colour_modifier light
_exptl_crystal_colour_primary yellow
_exptl_crystal_density_diffrn 1.333
_exptl_crystal_description plate
_exptl_crystal_F_000 484
_exptl_crystal_size_max 0.24
_exptl_crystal_size_mid 0.13
_exptl_crystal_size_min 0.04
_refine_diff_density_max 0.276
_refine_diff_density_min -0.207
_refine_diff_density_rms 0.037
_refine_ls_extinction_method none
_refine_ls_goodness_of_fit_ref 1.012
_refine_ls_hydrogen_treatment constr
_refine_ls_matrix_type full
_refine_ls_number_parameters 343
_refine_ls_number_reflns 4641
_refine_ls_number_restraints 0
_refine_ls_restrained_S_all 1.012
_refine_ls_R_factor_all 0.0915
_refine_ls_R_factor_gt 0.0492
_refine_ls_shift/su_max 0.000
_refine_ls_shift/su_mean 0.000
_refine_ls_structure_factor_coef Fsqd
_refine_ls_weighting_details 'w=1/[\s^2^(Fo^2^)+(0.0614P)^2^+0.3504P] where P=(Fo^2^+2Fc^2^)/3'
_refine_ls_weighting_scheme calc
_refine_ls_wR_factor_gt 0.1175
_refine_ls_wR_factor_ref 0.1385
_reflns_Friedel_coverage 0.000
_reflns_number_gt 2859
_reflns_number_total 4641
_reflns_threshold_expression 'I > 2\s(I)'
_cod_data_source_file 33_41_1.txt
_cod_data_source_block mm16013_0m
_cod_database_code 1551594
_shelxl_version_number 2013-4
_shelx_space_group_comment
;
The symmetry employed for this shelxl refinement is uniquely defined
by the following loop, which should always be used as a source of
symmetry information in preference to the above space-group names.
They are only intended as comments.
;
_olex2_refinement_description
;
1. Fixed Uiso
 At 1.2 times of:
  All C(H) groups, All C(H,H) groups, All C(H,H,H,H) groups, All N(H) groups
 At 1.5 times of:
  All C(H,H,H) groups
2. Others
 Sof(N5B)=Sof(H10C)=Sof(H10D)=Sof(C11B)=Sof(H11C)=Sof(H11D)=Sof(C12B)=
 Sof(H12D)=Sof(H12E)=Sof(H12F)=Sof(C13B)=Sof(H13D)=Sof(H13E)=Sof(H13F)=1-FVAR(1)
 Sof(N5A)=Sof(H10A)=Sof(H10B)=Sof(C11A)=Sof(H11A)=Sof(H11B)=Sof(C12A)=
 Sof(H12A)=Sof(H12B)=Sof(H12C)=Sof(C13A)=Sof(H13A)=Sof(H13B)=Sof(H13C)=FVAR(1)
3.a Secondary CH2 refined with riding coordinates:
 C10(H10A,H10B), C10(H10C,H10D), C11A(H11A,H11B), C11B(H11C,H11D)
3.b Aromatic/amide H refined with riding coordinates:
 N1(H1), N4(H4), C6(H6), C7(H7), C9(H9), C15(H15), C19(H19)
3.c Idealised Me refined as rotating group:
 C12A(H12A,H12B,H12C), C12B(H12D,H12E,H12F), C13A(H13A,H13B,H13C), C13B(H13D,
 H13E,H13F), C20(H20A,H20B,H20C), C21(H21A,H21B,H21C), C22(H22A,H22B,H22C),
 C23(H23A,H23B,H23C)
;
_olex2_submission_special_instructions 'No special instructions were received'

loop_
_space_group_symop_operation_xyz
'x, y, z'
'-x, -y, -z'

loop_
_atom_site_label
_atom_site_type_symbol
_atom_site_fract_x
_atom_site_fract_y
_atom_site_fract_z
_atom_site_U_iso_or_equiv
_atom_site_adp_type
_atom_site_occupancy
_atom_site_site_symmetry_order
_atom_site_calc_flag
_atom_site_refinement_flags_posn
_atom_site_refinement_flags_occupancy
_atom_site_disorder_assembly
_atom_site_disorder_group
O1 O 0.83731(17) 0.51112(14) -0.25341(13) 0.0584(4) Uani 1 1 d . . . .
O2 O 0.73778(17) 0.45763(14) 0.16699(12) 0.0548(4) Uani 1 1 d . . . .
O3 O 1.37810(17) 0.25205(14) -0.46160(12) 0.0569(4) Uani 1 1 d . . . .
O4 O 1.51401(16) 0.10580(14) -0.29856(14) 0.0573(4) Uani 1 1 d . . . .
O5 O 1.36174(16) 0.10709(14) -0.07781(13) 0.0567(4) Uani 1 1 d . . . .
N1 N 0.83200(18) 0.46967(14) -0.06025(14) 0.0441(4) Uani 1 1 d . . . .
H1 H 0.8878 0.4255 -0.0095 0.053 Uiso 1 1 calc R . . .
N2 N 0.50001(19) 0.61100(15) 0.17313(13) 0.0426(4) Uani 1 1 d . . . .
N3 N 0.1799(2) 0.86822(16) -0.00647(16) 0.0528(5) Uani 1 1 d . . . .
N4 N 0.0097(2) 0.94663(17) 0.16492(19) 0.0636(5) Uani 1 1 d . . . .
H4 H -0.0485 0.9976 0.1190 0.076 Uiso 1 1 calc R . . .
N5A N -0.0872(5) 1.1730(4) 0.3120(4) 0.0645(12) Uani 0.566(6) 1 d . P A 1
N5B N -0.0729(6) 1.1653(5) 0.3917(7) 0.0726(19) Uani 0.434(6) 1 d . P A 2
C1 C 0.9018(2) 0.45195(18) -0.17528(18) 0.0424(5) Uani 1 1 d . . . .
C2 C 0.6822(2) 0.54956(17) -0.01261(17) 0.0403(5) Uani 1 1 d . . . .
C3 C 0.6446(2) 0.53528(18) 0.11492(17) 0.0421(5) Uani 1 1 d . . . .
C4 C 0.3926(2) 0.69878(17) 0.11579(17) 0.0402(5) Uani 1 1 d . . . .
C5 C 0.4303(2) 0.70675(17) -0.00713(17) 0.0418(5) Uani 1 1 d . . . .
C6 C 0.5769(2) 0.63053(17) -0.07050(18) 0.0424(5) Uani 1 1 d . . . .
H6 H 0.6013 0.6364 -0.1538 0.051 Uiso 1 1 calc R . . .
C7 C 0.2503(2) 0.77761(18) 0.17593(19) 0.0465(5) Uani 1 1 d . . . .
H7 H 0.2226 0.7736 0.2592 0.056 Uiso 1 1 calc R . . .
C8 C 0.1488(2) 0.86261(18) 0.1124(2) 0.0480(5) Uani 1 1 d . . . .
C9 C 0.3163(2) 0.79249(18) -0.06154(19) 0.0497(5) Uani 1 1 d . . . .
H9 H 0.3389 0.7966 -0.1451 0.060 Uiso 1 1 calc R . . .
C10 C -0.0490(3) 0.9584(3) 0.2896(3) 0.0818(8) Uani 1 1 d . . . .
H10A H -0.1640 0.9855 0.3045 0.098 Uiso 0.566(6) 1 calc R P A 1
H10B H -0.0084 0.8760 0.3262 0.098 Uiso 0.566(6) 1 calc R P A 1
H10C H 0.0425 0.9204 0.3279 0.098 Uiso 0.434(6) 1 calc R P A 2
H10D H -0.1121 0.9040 0.3073 0.098 Uiso 0.434(6) 1 calc R P A 2
C11A C -0.0049(6) 1.0452(5) 0.3416(4) 0.0717(16) Uani 0.566(6) 1 d . P A 1
H11A H 0.1084 1.0259 0.3153 0.086 Uiso 0.566(6) 1 calc R P A 1
H11B H -0.0255 1.0370 0.4283 0.086 Uiso 0.566(6) 1 calc R P A 1
C11B C -0.1486(9) 1.0863(9) 0.3570(7) 0.107(3) Uani 0.434(6) 1 d . P A 2
H11C H -0.2221 1.1364 0.3069 0.128 Uiso 0.434(6) 1 calc R P A 2
H11D H -0.2121 1.0673 0.4294 0.128 Uiso 0.434(6) 1 calc R P A 2
C12A C -0.2499(5) 1.2227(5) 0.3830(5) 0.0825(17) Uani 0.566(6) 1 d . P A 1
H12A H -0.3184 1.1937 0.3471 0.124 Uiso 0.566(6) 1 calc GR P A 1
H12B H -0.2877 1.3143 0.3843 0.124 Uiso 0.566(6) 1 calc GR P A 1
H12C H -0.2498 1.1926 0.4638 0.124 Uiso 0.566(6) 1 calc GR P A 1
C12B C -0.1838(19) 1.2758(13) 0.4506(10) 0.197(8) Uani 0.434(6) 1 d . P A 2
H12D H -0.2349 1.3329 0.3929 0.295 Uiso 0.434(6) 1 calc GR P A 2
H12E H -0.1309 1.3164 0.4916 0.295 Uiso 0.434(6) 1 calc GR P A 2
H12F H -0.2619 1.2541 0.5081 0.295 Uiso 0.434(6) 1 calc GR P A 2
C13A C -0.005(2) 1.2565(12) 0.3535(16) 0.215(8) Uani 0.566(6) 1 d . P A 1
H13A H -0.0062 1.2465 0.4383 0.323 Uiso 0.566(6) 1 calc GR P A 1
H13B H -0.0607 1.3442 0.3376 0.323 Uiso 0.566(6) 1 calc GR P A 1
H13C H 0.1026 1.2310 0.3106 0.323 Uiso 0.566(6) 1 calc GR P A 1
C13B C 0.0114(15) 1.2195(14) 0.3043(11) 0.133(7) Uani 0.434(6) 1 d . P A 2
H13D H 0.1231 1.1794 0.3040 0.200 Uiso 0.434(6) 1 calc GR P A 2
H13E H -0.0207 1.3091 0.3216 0.200 Uiso 0.434(6) 1 calc GR P A 2
H13F H -0.0098 1.2075 0.2269 0.200 Uiso 0.434(6) 1 calc GR P A 2
C14 C 1.0622(2) 0.35603(17) -0.20274(17) 0.0406(5) Uani 1 1 d . . . .
C15 C 1.1405(2) 0.34967(18) -0.31826(17) 0.0432(5) Uani 1 1 d . . . .
H15 H 1.0917 0.4039 -0.3752 0.052 Uiso 1 1 calc R . . .
C16 C 1.2893(2) 0.26471(19) -0.35048(17) 0.0447(5) Uani 1 1 d . . . .
C17 C 1.3617(2) 0.18460(18) -0.26764(18) 0.0443(5) Uani 1 1 d . . . .
C18 C 1.2819(2) 0.19043(18) -0.15205(18) 0.0437(5) Uani 1 1 d . . . .
C19 C 1.1327(2) 0.27595(18) -0.11930(18) 0.0430(5) Uani 1 1 d . . . .
H19 H 1.0785 0.2800 -0.0402 0.052 Uiso 1 1 calc R . . .
C20 C 1.3148(3) 0.3393(3) -0.5468(2) 0.0729(7) Uani 1 1 d . . . .
H20A H 1.3910 0.3242 -0.6208 0.109 Uiso 1 1 calc GR . . .
H20B H 1.2901 0.4245 -0.5176 0.109 Uiso 1 1 calc GR . . .
H20C H 1.2197 0.3292 -0.5607 0.109 Uiso 1 1 calc GR . . .
C21 C 1.5334(3) -0.0165(2) -0.3318(2) 0.0734(7) Uani 1 1 d . . . .
H21A H 1.4731 -0.0128 -0.3932 0.110 Uiso 1 1 calc GR . . .
H21B H 1.4967 -0.0590 -0.2631 0.110 Uiso 1 1 calc GR . . .
H21C H 1.6439 -0.0627 -0.3622 0.110 Uiso 1 1 calc GR . . .
C22 C 1.2866(3) 0.1112(2) 0.04255(19) 0.0554(6) Uani 1 1 d . . . .
H22A H 1.1864 0.1004 0.0467 0.083 Uiso 1 1 calc GR . . .
H22B H 1.2693 0.1920 0.0784 0.083 Uiso 1 1 calc GR . . .
H22C H 1.3526 0.0439 0.0852 0.083 Uiso 1 1 calc GR . . .
C23 C 0.4582(3) 0.5955(2) 0.30015(18) 0.0557(6) Uani 1 1 d . . . .
H23A H 0.4388 0.6738 0.3417 0.084 Uiso 1 1 calc GR . . .
H23B H 0.5439 0.5286 0.3268 0.084 Uiso 1 1 calc GR . . .
H23C H 0.3641 0.5737 0.3170 0.084 Uiso 1 1 calc GR . . .

loop_
_atom_site_aniso_label
_atom_site_aniso_U_11
_atom_site_aniso_U_22
_atom_site_aniso_U_33
_atom_site_aniso_U_23
_atom_site_aniso_U_13
_atom_site_aniso_U_12
O1 0.0518(9) 0.0611(10) 0.0529(9) 0.0156(7) -0.0168(7) -0.0069(7)
O2 0.0583(9) 0.0555(9) 0.0537(9) 0.0105(7) -0.0259(7) -0.0171(8)
O3 0.0589(10) 0.0609(10) 0.0460(9) 0.0054(7) -0.0088(7) -0.0162(8)
O4 0.0401(8) 0.0585(10) 0.0722(10) 0.0064(8) -0.0129(7) -0.0155(7)
O5 0.0448(8) 0.0616(10) 0.0592(9) 0.0204(7) -0.0177(7) -0.0117(7)
N1 0.0447(10) 0.0400(9) 0.0480(10) 0.0037(7) -0.0211(8) -0.0093(8)
N2 0.0481(10) 0.0447(10) 0.0417(9) 0.0024(7) -0.0141(8) -0.0216(8)
N3 0.0564(11) 0.0352(9) 0.0617(12) -0.0004(8) -0.0164(9) -0.0068(8)
N4 0.0534(12) 0.0463(11) 0.0812(15) 0.0036(10) 0.0004(10) -0.0127(9)
N5A 0.075(3) 0.065(3) 0.060(3) 0.008(2) -0.023(2) -0.028(2)
N5B 0.077(4) 0.053(3) 0.078(4) -0.012(3) -0.026(3) -0.004(3)
C1 0.0461(12) 0.0390(11) 0.0480(12) 0.0065(9) -0.0174(10) -0.0184(9)
C2 0.0446(11) 0.0347(10) 0.0467(11) 0.0002(8) -0.0169(9) -0.0158(9)
C3 0.0499(12) 0.0375(11) 0.0476(12) 0.0050(9) -0.0208(10) -0.0204(10)
C4 0.0462(12) 0.0330(10) 0.0496(12) 0.0020(8) -0.0175(9) -0.0198(9)
C5 0.0512(12) 0.0304(10) 0.0471(12) 0.0000(8) -0.0159(10) -0.0148(9)
C6 0.0531(12) 0.0349(10) 0.0419(11) 0.0018(8) -0.0154(9) -0.0153(9)
C7 0.0534(13) 0.0407(11) 0.0513(12) -0.0029(9) -0.0091(10) -0.0236(10)
C8 0.0486(12) 0.0311(10) 0.0670(15) -0.0011(10) -0.0110(11) -0.0171(9)
C9 0.0577(14) 0.0347(11) 0.0528(12) 0.0010(9) -0.0181(11) -0.0079(10)
C10 0.0686(18) 0.0698(18) 0.096(2) -0.0077(16) 0.0155(16) -0.0265(15)
C11A 0.055(3) 0.079(4) 0.073(3) -0.021(3) -0.003(2) -0.016(2)
C11B 0.072(6) 0.148(9) 0.073(5) -0.006(5) 0.006(4) -0.014(5)
C12A 0.058(3) 0.081(4) 0.093(4) -0.032(3) 0.000(3) -0.008(3)
C12B 0.215(15) 0.166(12) 0.109(8) -0.050(8) 0.007(9) 0.042(11)
C13A 0.165(11) 0.101(7) 0.41(2) -0.050(11) -0.074(13) -0.061(7)
C13B 0.116(9) 0.216(16) 0.131(9) 0.127(11) -0.078(7) -0.123(11)
C14 0.0418(11) 0.0380(11) 0.0483(12) 0.0047(9) -0.0156(9) -0.0187(9)
C15 0.0482(12) 0.0399(11) 0.0465(12) 0.0067(9) -0.0198(10) -0.0167(9)
C16 0.0500(12) 0.0478(12) 0.0434(12) 0.0038(9) -0.0128(10) -0.0242(10)
C17 0.0368(11) 0.0432(12) 0.0560(13) 0.0035(9) -0.0125(10) -0.0162(9)
C18 0.0406(11) 0.0446(12) 0.0535(13) 0.0133(9) -0.0197(10) -0.0201(9)
C19 0.0415(11) 0.0430(11) 0.0484(12) 0.0081(9) -0.0125(9) -0.0186(9)
C20 0.0826(18) 0.0769(18) 0.0484(14) 0.0151(12) -0.0100(13) -0.0181(14)
C21 0.0602(16) 0.0627(17) 0.0863(19) -0.0110(14) -0.0170(14) -0.0050(12)
C22 0.0533(13) 0.0590(14) 0.0552(14) 0.0213(11) -0.0184(11) -0.0197(11)
C23 0.0582(14) 0.0661(15) 0.0479(13) 0.0108(11) -0.0149(11) -0.0267(12)

loop_
_atom_type_symbol
_atom_type_description
_atom_type_scat_dispersion_real
_atom_type_scat_dispersion_imag
_atom_type_scat_source
C C 0.0033 0.0016 'International Tables Vol C Tables 4.2.6.8 and 6.1.1.4'
H H 0.0000 0.0000 'International Tables Vol C Tables 4.2.6.8 and 6.1.1.4'
N N 0.0061 0.0033 'International Tables Vol C Tables 4.2.6.8 and 6.1.1.4'
O O 0.0106 0.0060 'International Tables Vol C Tables 4.2.6.8 and 6.1.1.4'

loop_
_geom_angle_atom_site_label_1
_geom_angle_atom_site_label_2
_geom_angle_atom_site_label_3
_geom_angle
C16 O3 C20 116.99(17)
C17 O4 C21 114.88(16)
C18 O5 C22 117.37(16)
C1 N1 H1 116.1
C1 N1 C2 127.73(16)
C2 N1 H1 116.1
C3 N2 C4 122.78(16)
C3 N2 C23 118.02(16)
C4 N2 C23 119.18(17)
C9 N3 C8 117.09(18)
C8 N4 H4 117.6
C8 N4 C10 124.8(2)
C10 N4 H4 117.6
C11A N5A C12A 111.7(4)
C11A N5A C13A 107.4(7)
C12A N5A C13A 103.8(7)
C12B N5B C11B 111.0(10)
C13B N5B C11B 119.7(9)
C13B N5B C12B 99.5(11)
O1 C1 N1 121.89(18)
O1 C1 C14 121.37(18)
N1 C1 C14 116.74(16)
N1 C2 C3 111.46(16)
C6 C2 N1 127.65(18)
C6 C2 C3 120.87(18)
O2 C3 N2 121.89(18)
O2 C3 C2 120.94(19)
N2 C3 C2 117.15(16)
N2 C4 C5 118.50(18)
C7 C4 N2 122.20(18)
C7 C4 C5 119.29(18)
C4 C5 C6 120.58(17)
C9 C5 C4 116.52(19)
C9 C5 C6 122.90(18)
C2 C6 C5 120.00(18)
C2 C6 H6 120.0
C5 C6 H6 120.0
C4 C7 H7 120.6
C4 C7 C8 118.9(2)
C8 C7 H7 120.6
N3 C8 N4 114.60(19)
N3 C8 C7 122.8(2)
N4 C8 C7 122.6(2)
N3 C9 C5 125.3(2)
N3 C9 H9 117.3
C5 C9 H9 117.3
N4 C10 H10A 109.4
N4 C10 H10B 109.4
N4 C10 H10C 106.3
N4 C10 H10D 106.3
N4 C10 C11B 124.2(4)
H10A C10 H10B 108.0
H10C C10 H10D 106.4
C11A C10 N4 111.2(3)
C11A C10 H10A 109.4
C11A C10 H10B 109.4
C11B C10 H10C 106.3
C11B C10 H10D 106.3
N5A C11A H11A 109.1
N5A C11A H11B 109.1
C10 C11A N5A 112.7(4)
C10 C11A H11A 109.1
C10 C11A H11B 109.1
H11A C11A H11B 107.8
N5B C11B C10 120.2(6)
N5B C11B H11C 107.3
N5B C11B H11D 107.3
C10 C11B H11C 107.3
C10 C11B H11D 107.3
H11C C11B H11D 106.9
N5A C12A H12A 109.5
N5A C12A H12B 109.5
N5A C12A H12C 109.5
H12A C12A H12B 109.5
H12A C12A H12C 109.5
H12B C12A H12C 109.5
N5B C12B H12D 109.5
N5B C12B H12E 109.5
N5B C12B H12F 109.5
H12D C12B H12E 109.5
H12D C12B H12F 109.5
H12E C12B H12F 109.5
N5A C13A H13A 109.5
N5A C13A H13B 109.5
N5A C13A H13C 109.5
H13A C13A H13B 109.5
H13A C13A H13C 109.5
H13B C13A H13C 109.5
N5B C13B H13D 109.5
N5B C13B H13E 109.5
N5B C13B H13F 109.5
H13D C13B H13E 109.5
H13D C13B H13F 109.5
H13E C13B H13F 109.5
C15 C14 C1 116.35(17)
C15 C14 C19 120.24(18)
C19 C14 C1 123.42(18)
C14 C15 H15 120.0
C16 C15 C14 119.94(18)
C16 C15 H15 120.0
O3 C16 C15 124.71(18)
O3 C16 C17 114.86(18)
C15 C16 C17 120.42(18)
O4 C17 C16 120.06(18)
O4 C17 C18 120.41(18)
C18 C17 C16 119.42(18)
O5 C18 C17 115.09(18)
O5 C18 C19 124.60(19)
C19 C18 C17 120.31(18)
C14 C19 H19 120.2
C18 C19 C14 119.67(19)
C18 C19 H19 120.2
O3 C20 H20A 109.5
O3 C20 H20B 109.5
O3 C20 H20C 109.5
H20A C20 H20B 109.5
H20A C20 H20C 109.5
H20B C20 H20C 109.5
O4 C21 H21A 109.5
O4 C21 H21B 109.5
O4 C21 H21C 109.5
H21A C21 H21B 109.5
H21A C21 H21C 109.5
H21B C21 H21C 109.5
O5 C22 H22A 109.5
O5 C22 H22B 109.5
O5 C22 H22C 109.5
H22A C22 H22B 109.5
H22A C22 H22C 109.5
H22B C22 H22C 109.5
N2 C23 H23A 109.5
N2 C23 H23B 109.5
N2 C23 H23C 109.5
H23A C23 H23B 109.5
H23A C23 H23C 109.5
H23B C23 H23C 109.5

loop_
_geom_bond_atom_site_label_1
_geom_bond_atom_site_label_2
_geom_bond_distance
O1 C1 1.225(2)
O2 C3 1.230(2)
O3 C16 1.371(2)
O3 C20 1.424(3)
O4 C17 1.376(2)
O4 C21 1.409(3)
O5 C18 1.366(2)
O5 C22 1.427(3)
N1 H1 0.8800
N1 C1 1.354(2)
N1 C2 1.395(2)
N2 C3 1.381(3)
N2 C4 1.391(2)
N2 C23 1.463(2)
N3 C8 1.351(3)
N3 C9 1.319(3)
N4 H4 0.8800
N4 C8 1.360(3)
N4 C10 1.435(3)
N5A C11A 1.450(6)
N5A C12A 1.504(6)
N5A C13A 1.561(14)
N5B C11B 1.444(11)
N5B C12B 1.421(11)
N5B C13B 1.415(11)
C1 C14 1.496(3)
C2 C3 1.463(3)
C2 C6 1.350(3)
C4 C5 1.403(3)
C4 C7 1.386(3)
C5 C6 1.416(3)
C5 C9 1.397(3)
C6 H6 0.9500
C7 H7 0.9500
C7 C8 1.390(3)
C9 H9 0.9500
C10 H10A 0.9900
C10 H10B 0.9900
C10 H10C 0.9900
C10 H10D 0.9900
C10 C11A 1.402(5)
C10 C11B 1.575(9)
C11A H11A 0.9900
C11A H11B 0.9900
C11B H11C 0.9900
C11B H11D 0.9900
C12A H12A 0.9800
C12A H12B 0.9800
C12A H12C 0.9800
C12B H12D 0.9800
C12B H12E 0.9800
C12B H12F 0.9800
C13A H13A 0.9800
C13A H13B 0.9800
C13A H13C 0.9800
C13B H13D 0.9800
C13B H13E 0.9800
C13B H13F 0.9800
C14 C15 1.385(3)
C14 C19 1.391(3)
C15 H15 0.9500
C15 C16 1.377(3)
C16 C17 1.393(3)
C17 C18 1.391(3)
C18 C19 1.383(3)
C19 H19 0.9500
C20 H20A 0.9800
C20 H20B 0.9800
C20 H20C 0.9800
C21 H21A 0.9800
C21 H21B 0.9800
C21 H21C 0.9800
C22 H22A 0.9800
C22 H22B 0.9800
C22 H22C 0.9800
C23 H23A 0.9800
C23 H23B 0.9800
C23 H23C 0.9800

loop_
_geom_torsion_atom_site_label_1
_geom_torsion_atom_site_label_2
_geom_torsion_atom_site_label_3
_geom_torsion_atom_site_label_4
_geom_torsion
O1 C1 C14 C15 8.1(3)
O1 C1 C14 C19 -171.84(18)
O3 C16 C17 O4 3.5(3)
O3 C16 C17 C18 179.63(17)
O4 C17 C18 O5 -4.7(3)
O4 C17 C18 C19 175.42(17)
O5 C18 C19 C14 -179.60(17)
N1 C1 C14 C15 -171.98(17)
N1 C1 C14 C19 8.0(3)
N1 C2 C3 O2 -2.1(2)
N1 C2 C3 N2 178.90(15)
N1 C2 C6 C5 -178.73(17)
N2 C4 C5 C6 -2.5(3)
N2 C4 C5 C9 177.35(16)
N2 C4 C7 C8 -179.72(17)
N4 C10 C11A N5A 71.7(4)
N4 C10 C11B N5B -82.5(8)
C1 N1 C2 C3 175.53(17)
C1 N1 C2 C6 -3.2(3)
C1 C14 C15 C16 179.34(17)
C1 C14 C19 C18 -179.56(17)
C2 N1 C1 O1 2.4(3)
C2 N1 C1 C14 -177.51(17)
C3 N2 C4 C5 2.9(3)
C3 N2 C4 C7 -177.41(17)
C3 C2 C6 C5 2.6(3)
C4 N2 C3 O2 -179.59(17)
C4 N2 C3 C2 -0.6(3)
C4 C5 C6 C2 -0.2(3)
C4 C5 C9 N3 2.3(3)
C4 C7 C8 N3 2.9(3)
C4 C7 C8 N4 -177.28(18)
C5 C4 C7 C8 -0.1(3)
C6 C2 C3 O2 176.76(18)
C6 C2 C3 N2 -2.3(3)
C6 C5 C9 N3 -177.86(19)
C7 C4 C5 C6 177.79(17)
C7 C4 C5 C9 -2.3(3)
C8 N3 C9 C5 0.4(3)
C8 N4 C10 C11A 91.1(3)
C8 N4 C10 C11B 144.7(5)
C9 N3 C8 N4 177.10(18)
C9 N3 C8 C7 -3.1(3)
C9 C5 C6 C2 179.92(18)
C10 N4 C8 N3 179.8(2)
C10 N4 C8 C7 0.0(3)
C11A C10 C11B N5B 6.6(6)
C11B C10 C11A N5A -45.8(5)
C12A N5A C11A C10 77.9(5)
C12B N5B C11B C10 179.8(8)
C13A N5A C11A C10 -168.9(8)
C13B N5B C11B C10 64.7(11)
C14 C15 C16 O3 -178.85(18)
C14 C15 C16 C17 0.2(3)
C15 C14 C19 C18 0.5(3)
C15 C16 C17 O4 -175.65(17)
C15 C16 C17 C18 0.5(3)
C16 C17 C18 O5 179.15(17)
C16 C17 C18 C19 -0.7(3)
C17 C18 C19 C14 0.2(3)
C19 C14 C15 C16 -0.7(3)
C20 O3 C16 C15 4.6(3)
C20 O3 C16 C17 -174.51(19)
C21 O4 C17 C16 -96.1(2)
C21 O4 C17 C18 87.8(2)
C22 O5 C18 C17 178.51(17)
C22 O5 C18 C19 -1.6(3)
C23 N2 C3 O2 -0.9(3)
C23 N2 C3 C2 178.13(16)
C23 N2 C4 C5 -175.79(17)
C23 N2 C4 C7 3.9(3)
